data_2200849
loop_
_publ_author_name
'De Simone, C. A.'
'Malta, V. R. S.'
'Pereira, M.A.'
'Bispo, J.R.S.'
'Pinto, A.V.'
'Pinto, M.C.F.R'

_publ_section_title
;
 3-Bromo-\b-lapachone
;
_journal_issue 3
_journal_name_full 'Acta Crystallographica Section E'
_journal_page_first o296
_journal_page_last o297
_journal_paper_doi 10.1107/S1600536802001265
_journal_volume 58
_journal_year 2002
_chemical_formula_iupac 'C15 H13 Br O3'
_chemical_formula_moiety 'C15 H13 Br O3'
_chemical_formula_sum 'C15 H13 Br O3'
_chemical_formula_weight 321.16
_chemical_name_systematic
;
 ?
;
_space_group_IT_number 14
_symmetry_cell_setting monoclinic
_symmetry_space_group_name_Hall '-P 2ybc'
_symmetry_space_group_name_H-M 'P 1 21/c 1'
_atom_sites_solution_hydrogens geom
_atom_sites_solution_primary direct
_atom_sites_solution_secondary difmap
_audit_creation_method SHELXL-97
_cell_angle_alpha 90.00
_cell_angle_beta 106.050(10)
_cell_angle_gamma 90.00
_cell_formula_units_Z 4
_cell_length_a 11.823(2)
_cell_length_b 8.191(2)
_cell_length_c 13.894(3)
_cell_measurement_reflns_used 3176
_cell_measurement_temperature 120(2)
_cell_measurement_theta_max 27.5
_cell_measurement_theta_min .998
_cell_volume 1293.1(5)
_computing_cell_refinement 'HKL SCALEPACK (Otwinowski & Minor, 1997)'
_computing_data_collection 'COLLECT (Nonius, 1999)'
_computing_data_reduction 'HKL DENZO (Otwinowski & Minor, 1997)'
_computing_molecular_graphics 'ORTEP-3 for Windows (Farrugia, 1997)'
_computing_publication_material 'WinGX (Farrugia, 1999)'
_computing_structure_refinement 'SHELXL97 (Sheldrick, 1997)'
_computing_structure_solution 'SHELXS97 (Sheldrick, 1997)'
_diffrn_ambient_temperature 120(2)
_diffrn_detector_area_resol_mean 9
_diffrn_measured_fraction_theta_full .999
_diffrn_measured_fraction_theta_max .999
_diffrn_measurement_device_type 'Nonius KappaCCD'
_diffrn_measurement_method '\f scans, and \w scans with \k offsets'
_diffrn_radiation_monochromator graphite
_diffrn_radiation_source 'fine-focus sealed tube'
_diffrn_radiation_type MoK\a
_diffrn_radiation_wavelength .71070
_diffrn_reflns_av_R_equivalents .0163
_diffrn_reflns_av_sigmaI/netI .0297
_diffrn_reflns_limit_h_max 15
_diffrn_reflns_limit_h_min 0
_diffrn_reflns_limit_k_max 10
_diffrn_reflns_limit_k_min 0
_diffrn_reflns_limit_l_max 17
_diffrn_reflns_limit_l_min -18
_diffrn_reflns_number 5298
_diffrn_reflns_theta_full 27.52
_diffrn_reflns_theta_max 27.52
_diffrn_reflns_theta_min 1.79
_diffrn_standards_decay_% 0
_exptl_absorpt_coefficient_mu 3.179
_exptl_absorpt_correction_T_max .7015
_exptl_absorpt_correction_T_min .5414
_exptl_absorpt_correction_type multi-scan
_exptl_absorpt_process_details
;
(Blessing, 1995)
;
_exptl_crystal_colour orange
_exptl_crystal_density_diffrn 1.650
_exptl_crystal_density_method 'not measured'
_exptl_crystal_description Prism
_exptl_crystal_F_000 648
_exptl_crystal_size_max .22
_exptl_crystal_size_mid .15
_exptl_crystal_size_min .12
_refine_diff_density_max 1.045
_refine_diff_density_min -.796
_refine_ls_extinction_method none
_refine_ls_goodness_of_fit_ref 1.089
_refine_ls_hydrogen_treatment constr
_refine_ls_matrix_type full
_refine_ls_number_parameters 175
_refine_ls_number_reflns 2971
_refine_ls_number_restraints 0
_refine_ls_restrained_S_all 1.089
_refine_ls_R_factor_all .0452
_refine_ls_R_factor_gt .0385
_refine_ls_shift/su_max <0.001
_refine_ls_shift/su_mean .000
_refine_ls_structure_factor_coef Fsqd
_refine_ls_weighting_details 'calc w = 1/[\s^2^(Fo^2^)+(0.069P)^2^+0.7539P] where P = (Fo^2^+2Fc^2^)/3'
_refine_ls_weighting_scheme calc
_refine_ls_wR_factor_gt .1020
_refine_ls_wR_factor_ref .1141
_reflns_number_gt 2601
_reflns_number_total 2971
_reflns_threshold_expression I>2\s(I)
_cod_data_source_file cf6138.cif
_cod_data_source_block I
_cod_original_sg_symbol_H-M 'P 21/c'
_cod_database_code 2200849
_cod_database_fobs_code 2200849

loop_
_symmetry_equiv_pos_as_xyz
'x, y, z'
'-x, y+1/2, -z+1/2'
'-x, -y, -z'
'x, -y-1/2, z-1/2'

loop_
_atom_site_label
_atom_site_fract_x
_atom_site_fract_y
_atom_site_fract_z
_atom_site_U_iso_or_equiv
_atom_site_adp_type
_atom_site_calc_flag
_atom_site_refinement_flags
_atom_site_occupancy
_atom_site_disorder_assembly
_atom_site_disorder_group
_atom_site_type_symbol
Br .02654(2) .10427(4) .17914(2) .03901(13) Uani d . 1 . . Br
C10 .5407(2) .3889(3) .10681(18) .0239(5) Uani d . 1 . . C
H10 .4857 .4731 .1075 .029 Uiso calc R 1 . . H
C7 .7053(2) .1448(3) .10824(17) .0255(5) Uani d . 1 . . C
H7 .7617 .0616 .1097 .031 Uiso calc R 1 . . H
O1 .32160(15) .31129(19) .11720(13) .0253(3) Uani d . 1 . . O
C6A .5942(2) .1036(3) .11613(17) .0225(5) Uani d . 1 . . C
C4A .3568(2) .0233(3) .12886(17) .0247(5) Uani d . 1 . . C
O3 .41395(17) -.2531(2) .14410(13) .0316(4) Uani d . 1 . . O
O2 .63408(16) -.1795(2) .12945(14) .0319(4) Uani d . 1 . . O
C11 .1356(2) .2586(3) -.00585(19) .0320(5) Uani d . 1 . . C
H11A .1774 .1724 -.0310 .048 Uiso calc R 1 . . H
H11B .1376 .3598 -.0430 .048 Uiso calc R 1 . . H
H11C .0536 .2255 -.0149 .048 Uiso calc R 1 . . H
C3 .1879(2) .1403(3) .17233(19) .0273(5) Uani d . 1 . . C
H3 .2373 .1660 .2416 .033 Uiso calc R 1 . . H
C5 .4390(2) -.1098(3) .13378(17) .0247(5) Uani d . 1 . . C
C2 .1950(2) .2868(3) .10532(18) .0261(5) Uani d . 1 . . C
C4 .2359(2) -.0142(3) .13876(18) .0272(5) Uani d . 1 . . C
H4A .2404 -.1021 .1886 .033 Uiso calc R 1 . . H
H4B .1839 -.0510 .0736 .033 Uiso calc R 1 . . H
C10A .5101(2) .2262(3) .11514(16) .0218(4) Uani d . 1 . . C
C6 .5640(2) -.0693(3) .12655(17) .0247(5) Uani d . 1 . . C
C1 .3918(2) .1800(3) .12090(16) .0229(4) Uani d . 1 . . C
C8 .7343(2) .3067(3) .09834(18) .0279(5) Uani d . 1 . . C
H8 .8100 .3345 .0922 .034 Uiso calc R 1 . . H
C12 .1566(2) .4462(3) .1419(2) .0329(5) Uani d . 1 . . C
H12A .1842 .5377 .1089 .049 Uiso calc R 1 . . H
H12C .1904 .4549 .2145 .049 Uiso calc R 1 . . H
H12B .0706 .4491 .1259 .049 Uiso calc R 1 . . H
C9 .6517(2) .4282(3) .09743(18) .0269(5) Uani d . 1 . . C
H9 .6713 .5392 .0903 .032 Uiso calc R 1 . . H

loop_
_atom_site_aniso_label
_atom_site_aniso_U_11
_atom_site_aniso_U_22
_atom_site_aniso_U_33
_atom_site_aniso_U_12
_atom_site_aniso_U_13
_atom_site_aniso_U_23
Br .02618(18) .0457(2) .0482(2) -.00395(10) .01535(13) -.00299(11)
C10 .0260(11) .0201(11) .0240(11) .0046(8) .0042(9) .0000(8)
C7 .0252(11) .0262(11) .0236(11) .0053(9) .0046(9) -.0011(9)
O1 .0233(8) .0197(8) .0337(8) .0046(6) .0092(7) -.0006(6)
C6A .0253(11) .0218(11) .0187(10) .0048(8) .0031(8) -.0009(8)
C4A .0277(11) .0225(11) .0234(10) .0014(9) .0065(9) -.0001(8)
O3 .0406(10) .0203(8) .0341(9) .0003(7) .0106(8) .0012(7)
O2 .0319(9) .0231(8) .0378(9) .0088(7) .0048(8) -.0012(7)
C11 .0305(12) .0333(13) .0301(12) .0033(11) .0050(10) -.0014(10)
C3 .0210(11) .0330(12) .0282(11) -.0003(9) .0074(9) -.0032(9)
C5 .0325(13) .0203(11) .0204(10) .0018(9) .0057(9) -.0002(8)
C2 .0205(11) .0286(12) .0293(11) .0016(9) .0068(9) -.0022(9)
C4 .0277(12) .0255(11) .0292(11) -.0017(9) .0089(9) -.0009(9)
C10A .0227(11) .0216(10) .0203(10) .0040(8) .0048(8) -.0006(8)
C6 .0282(12) .0221(10) .0216(10) .0059(9) .0030(9) .0002(8)
C1 .0262(11) .0208(11) .0209(10) .0042(9) .0048(8) -.0008(8)
C8 .0238(11) .0308(13) .0292(11) .0018(9) .0072(9) .0006(9)
C12 .0266(12) .0318(13) .0401(14) .0060(10) .0090(10) -.0053(11)
C9 .0284(12) .0236(11) .0270(11) -.0008(9) .0052(9) .0000(9)

loop_
_atom_type_symbol
_atom_type_description
_atom_type_scat_dispersion_real
_atom_type_scat_dispersion_imag
_atom_type_scat_source
C C .0033 .0016 'International Tables Vol C Tables 4.2.6.8 and 6.1.1.4'
H H .0000 .0000 'International Tables Vol C Tables 4.2.6.8 and 6.1.1.4'
O O .0106 .0060 'International Tables Vol C Tables 4.2.6.8 and 6.1.1.4'
Br Br -.2901 2.4595 'International Tables Vol C Tables 4.2.6.8 and 6.1.1.4'

loop_
_geom_angle_atom_site_label_1
_geom_angle_atom_site_label_2
_geom_angle_atom_site_label_3
_geom_angle
_geom_angle_publ_flag
C9 C10 C10A 120.1(2) no
C9 C10 H10 119.9 no
C10A C10 H10 119.9 no
C8 C7 C6A 120.3(2) no
C8 C7 H7 119.8 no
C6A C7 H7 119.8 no
C1 O1 C2 119.39(18) yes
C7 C6A C10A 120.4(2) no
C7 C6A C6 120.0(2) no
C10A C6A C6 119.6(2) no
C1 C4A C5 119.8(2) no
C1 C4A C4 121.2(2) no
C5 C4A C4 118.9(2) no
C2 C11 H11A 109.5 no
C2 C11 H11B 109.5 no
H11A C11 H11B 109.5 no
C2 C11 H11C 109.5 no
H11A C11 H11C 109.5 no
H11B C11 H11C 109.5 no
C4 C3 C2 112.2(2) yes
C4 C3 Br 110.05(17) no
C2 C3 Br 111.39(16) yes
C4 C3 H3 107.6 no
C2 C3 H3 107.6 no
Br C3 H3 107.6 no
O3 C5 C4A 123.0(2) no
O3 C5 C6 118.6(2) no
C4A C5 C6 118.5(2) no
O1 C2 C12 103.55(19) no
O1 C2 C11 107.63(19) no
C12 C2 C11 111.9(2) no
O1 C2 C3 105.23(18) yes
C12 C2 C3 113.5(2) no
C11 C2 C3 114.1(2) no
C4A C4 C3 107.7(2) yes
C4A C4 H4A 110.2 no
C3 C4 H4A 110.2 no
C4A C4 H4B 110.2 no
C3 C4 H4B 110.2 no
H4A C4 H4B 108.5 no
C10 C10A C6A 118.9(2) no
C10 C10A C1 121.5(2) no
C6A C10A C1 119.6(2) no
O2 C6 C6A 122.2(2) no
O2 C6 C5 119.5(2) no
C6A C6 C5 118.3(2) no
O1 C1 C4A 123.8(2) no
O1 C1 C10A 112.1(2) no
C4A C1 C10A 124.2(2) no
C7 C8 C9 119.6(2) no
C7 C8 H8 120.2 no
C9 C8 H8 120.2 no
C2 C12 H12A 109.5 no
C2 C12 H12C 109.5 no
H12A C12 H12C 109.5 no
C2 C12 H12B 109.5 no
H12A C12 H12B 109.5 no
H12C C12 H12B 109.5 no
C8 C9 C10 120.7(2) no
C8 C9 H9 119.6 no
C10 C9 H9 119.6 no

loop_
_geom_bond_atom_site_label_1
_geom_bond_atom_site_label_2
_geom_bond_site_symmetry_2
_geom_bond_distance
_geom_bond_publ_flag
Br C3 . 1.958(2) yes
C10 C9 . 1.393(4) no
C10 C10A . 1.394(3) no
C10 H10 . .950 no
C7 C8 . 1.385(3) no
C7 C6A . 1.390(4) no
C7 H7 . .950 no
O1 C1 . 1.351(3) yes
O1 C2 . 1.473(3) yes
C6A C10A . 1.411(3) no
C6A C6 . 1.478(3) no
C4A C1 . 1.363(3) yes
C4A C5 . 1.449(3) no
C4A C4 . 1.505(3) yes
O3 C5 . 1.229(3) no
O2 C6 . 1.219(3) no
C11 C2 . 1.527(3) no
C11 H11A . .980 no
C11 H11B . .980 no
C11 H11C . .980 no
C3 C4 . 1.513(3) yes
C3 C2 . 1.536(4) yes
C3 H3 . 1.000 no
C5 C6 . 1.545(4) no
C2 C12 . 1.515(3) no
C4 H4A . .990 no
C4 H4B . .990 no
C10A C1 . 1.472(3) no
C8 C9 . 1.392(3) no
C8 H8 . .950 no
C12 H12A . .980 no
C12 H12C . .980 no
C12 H12B . .980 no
C9 H9 . .950 no

loop_
_geom_torsion_atom_site_label_1
_geom_torsion_atom_site_label_2
_geom_torsion_atom_site_label_3
_geom_torsion_atom_site_label_4
_geom_torsion
C8 C7 C6A C10A -.6(4)
C8 C7 C6A C6 179.9(2)
C1 C4A C5 O3 177.7(2)
C4 C4A C5 O3 1.2(3)
C1 C4A C5 C6 -1.8(3)
C4 C4A C5 C6 -178.3(2)
C1 O1 C2 C12 160.0(2)
C1 O1 C2 C11 -81.4(2)
C1 O1 C2 C3 40.6(3)
C4 C3 C2 O1 -62.8(2)
Br C3 C2 O1 173.26(14)
C4 C3 C2 C12 -175.3(2)
Br C3 C2 C12 60.7(2)
C4 C3 C2 C11 54.9(3)
Br C3 C2 C11 -69.0(2)
C1 C4A C4 C3 -18.7(3)
C5 C4A C4 C3 157.7(2)
C2 C3 C4 C4A 52.0(3)
Br C3 C4 C4A 176.63(15)
C9 C10 C10A C6A 1.4(3)
C9 C10 C10A C1 -177.4(2)
C7 C6A C10A C10 -.4(3)
C6 C6A C10A C10 179.0(2)
C7 C6A C10A C1 178.4(2)
C6 C6A C10A C1 -2.2(3)
C7 C6A C6 O2 .7(4)
C10A C6A C6 O2 -178.8(2)
C7 C6A C6 C5 -179.3(2)
C10A C6A C6 C5 1.3(3)
O3 C5 C6 O2 1.3(3)
C4A C5 C6 O2 -179.2(2)
O3 C5 C6 C6A -178.8(2)
C4A C5 C6 C6A .7(3)
C2 O1 C1 C4A -9.9(3)
C2 O1 C1 C10A 170.00(18)
C5 C4A C1 O1 -179.1(2)
C4 C4A C1 O1 -2.7(3)
C5 C4A C1 C10A 1.0(3)
C4 C4A C1 C10A 177.4(2)
C10 C10A C1 O1 -.1(3)
C6A C10A C1 O1 -178.84(19)
C10 C10A C1 C4A 179.8(2)
C6A C10A C1 C4A 1.1(3)
C6A C7 C8 C9 .7(4)
C7 C8 C9 C10 .3(4)
C10A C10 C9 C8 -1.3(4)

loop_
_cod_related_entry_id
_cod_related_entry_database
_cod_related_entry_code
1 ChemSpider 232007
